data_9017306
loop_
_publ_author_name
'Dal Negro, A.'
'De Pieri, R.'
'Quareni, S.'

_publ_section_title
;
 The crystal structures of nine K feldspars from the Adamello
 Massif (Northern Italy)
 Note: Sample P2A
;
_journal_name_full 'Acta Crystallographica, Section B'
_journal_page_first 2699
_journal_page_last 2707
_journal_volume 34
_journal_year 1978
_chemical_compound_source 'Adamello Massif, Northern Italy'
_chemical_formula_sum 'Al0.97 Ba0.005 Ca0.009 K0.931 Na0.055 O8 Si3.03'
_chemical_name_mineral Orthoclase
_space_group_IT_number 2
_space_group_name_Hall '-C 1'
_space_group_name_H-M_alt 'C -1'
_symmetry_space_group_name_H-M 'C -1'
_cell_angle_alpha 90
_cell_angle_beta 116.05
_cell_angle_gamma 90
_cell_length_a 8.583
_cell_length_b 12.988
_cell_formula_units_Z 4
_cell_length_c 7.202
_cell_volume 721.290
_database_code_amcsd 0020551
_exptl_crystal_density_diffrn 2.560
_cod_data_source_file inputs/fixed/downloads/11/11144.cif
_cod_data_source_block 11144
_cod_original_sg_symbol_H-M 'C 1 -1 1'
_cod_original_formula_sum '(K.931 Na.055 Ca.009 Ba.005) (Al.97 Si3.03) O8'
_cod_database_code 9017306

loop_
_space_group_symop_operation_xyz
x,y,z
1/2+x,1/2+y,z
-x,-y,-z
1/2-x,1/2-y,-z

loop_
_atom_site_label
_atom_site_fract_x
_atom_site_fract_y
_atom_site_fract_z
_atom_site_occupancy
K1 0.28510 0.99960 0.13800 0.93100
Na1 0.28510 0.99960 0.13800 0.05500
Ca1 0.28510 0.99960 0.13800 0.00900
Ba1 0.28510 0.99960 0.13800 0.00500
Al1 0.00950 0.18520 0.22360 0.41500
Si1 0.00950 0.18520 0.22360 0.58500
Al2 0.00960 0.81520 0.22470 0.33500
Si2 0.00960 0.81520 0.22470 0.66500
Al3 0.70960 0.11810 0.34420 0.11000
Si3 0.70960 0.11810 0.34420 0.89000
Al4 0.70930 0.88230 0.34470 0.11000
Si4 0.70930 0.88230 0.34470 0.89000
O1 0.99960 0.14580 0.99830 1.00000
O2 0.63820 0.00030 0.28540 1.00000
O3 0.82670 0.14690 0.22700 1.00000
O4 0.82760 0.85330 0.22760 1.00000
O5 0.03570 0.31190 0.25790 1.00000
O6 0.03540 0.68880 0.25970 1.00000
O7 0.18100 0.12600 0.40620 1.00000
O8 0.18010 0.87380 0.40660 1.00000

loop_
_cod_related_entry_id
_cod_related_entry_database
_cod_related_entry_code
1 AMCSD 0020551
